data_7008824
loop_
_publ_author_name
'Zibaseresht, Ramin'
'Hartshorn, Richard M.'

_publ_section_title
;
 Coordination chemistry of a terpyridine-tris(pyrazolyl) ditopic
 ligand.
;
_journal_issue 24
_journal_name_full 'Dalton transactions (Cambridge, England : 2003)'
_journal_page_first 3898
_journal_page_last 3908
_journal_paper_doi 10.1039/b509324d
_journal_year 2005
_chemical_formula_moiety 'C33 H27 N9 O'
_chemical_formula_sum 'C33 H27 N9 O'
_chemical_formula_weight 565.64
_chemical_name_systematic
;
?
;
_space_group_IT_number 61
_symmetry_cell_setting orthorhombic
_symmetry_space_group_name_Hall '-P 2ac 2ab'
_symmetry_space_group_name_H-M 'P b c a'
_atom_sites_solution_hydrogens geom
_atom_sites_solution_primary direct
_atom_sites_solution_secondary difmap
_audit_creation_method SHELXL-97
_cell_angle_alpha 90.00
_cell_angle_beta 90.00
_cell_angle_gamma 90.00
_cell_formula_units_Z 8
_cell_length_a 11.429(11)
_cell_length_b 8.715(7)
_cell_length_c 55.97(5)
_cell_measurement_reflns_used 3781
_cell_measurement_temperature 191(2)
_cell_measurement_theta_max 51.319
_cell_measurement_theta_min 4.992
_cell_volume 5575(9)
_computing_cell_refinement 'Bruker SAINT+'
_computing_data_collection 'Bruker SMART'
_computing_data_reduction 'Bruker XPREP'
_computing_molecular_graphics 'Bruker SHELXTL'
_computing_publication_material 'Bruker SHELXTL'
_computing_structure_refinement 'SHELXL-97 (Sheldrick, 1997)'
_computing_structure_solution 'SHELXS-97 (Sheldrick, 1990)'
_diffrn_ambient_temperature 191(2)
_diffrn_detector_area_resol_mean 8.192
_diffrn_measured_fraction_theta_full 0.973
_diffrn_measured_fraction_theta_max 0.973
_diffrn_measurement_device_type SMART/CCD
_diffrn_measurement_method 'phi and omega scan'
_diffrn_radiation_monochromator graphite
_diffrn_radiation_source 'fine-focus sealed tube'
_diffrn_radiation_type MoK\a
_diffrn_radiation_wavelength 0.71073
_diffrn_reflns_av_R_equivalents 0.0444
_diffrn_reflns_av_sigmaI/netI 0.0535
_diffrn_reflns_limit_h_max 8
_diffrn_reflns_limit_h_min -13
_diffrn_reflns_limit_k_max 10
_diffrn_reflns_limit_k_min -7
_diffrn_reflns_limit_l_max 65
_diffrn_reflns_limit_l_min -66
_diffrn_reflns_number 14399
_diffrn_reflns_theta_full 25.00
_diffrn_reflns_theta_max 25.05
_diffrn_reflns_theta_min 1.92
_exptl_absorpt_coefficient_mu 0.087
_exptl_absorpt_correction_T_max 0.9948
_exptl_absorpt_correction_T_min 0.9377
_exptl_absorpt_correction_type multi-scan
_exptl_absorpt_process_details 'SADABS V2.03'
_exptl_crystal_colour colourless
_exptl_crystal_density_diffrn 1.348
_exptl_crystal_density_method 'not measured'
_exptl_crystal_description Rod
_exptl_crystal_F_000 2368
_exptl_crystal_size_max 0.75
_exptl_crystal_size_mid 0.35
_exptl_crystal_size_min 0.06
_refine_diff_density_max 0.282
_refine_diff_density_min -0.255
_refine_diff_density_rms 0.048
_refine_ls_extinction_method none
_refine_ls_goodness_of_fit_ref 1.098
_refine_ls_hydrogen_treatment constr
_refine_ls_matrix_type full
_refine_ls_number_parameters 388
_refine_ls_number_reflns 4801
_refine_ls_number_restraints 0
_refine_ls_restrained_S_all 1.098
_refine_ls_R_factor_all 0.0994
_refine_ls_R_factor_gt 0.0643
_refine_ls_shift/su_max 0.000
_refine_ls_shift/su_mean 0.000
_refine_ls_structure_factor_coef Fsqd
_refine_ls_weighting_details 'calc w=1/[\s^2^(Fo^2^)+(0.0390P)^2^+7.1027P] where P=(Fo^2^+2Fc^2^)/3'
_refine_ls_weighting_scheme calc
_refine_ls_wR_factor_gt 0.1336
_refine_ls_wR_factor_ref 0.1463
_reflns_number_gt 3327
_reflns_number_total 4801
_reflns_threshold_expression >2sigma(I)
_cod_data_source_file b509324d.txt
_cod_data_source_block PzT
_cod_depositor_comments
;
The following automatic conversions were performed:
'_symmetry_cell_setting' value 'Orthorhombic' changed to 'orthorhombic'
according to '/home/saulius/struct/CIF-dictionaries/cif_core.dic'
dictionary named 'cif_core.dic' version 2.4.1 from 2010-06-29.

Automatic conversion script
Id: cif_fix_enum 1527 2010-12-29 10:47:43Z saulius 
;
_cod_original_sg_symbol_H-M pbca
_cod_database_code 7008824

loop_
_symmetry_equiv_pos_as_xyz
'x, y, z'
'-x+1/2, -y, z+1/2'
'-x, y+1/2, -z+1/2'
'x+1/2, -y+1/2, -z'
'-x, -y, -z'
'x-1/2, y, -z-1/2'
'x, -y-1/2, z-1/2'
'-x-1/2, y-1/2, z'

loop_
_atom_site_label
_atom_site_type_symbol
_atom_site_fract_x
_atom_site_fract_y
_atom_site_fract_z
_atom_site_U_iso_or_equiv
_atom_site_adp_type
_atom_site_occupancy
_atom_site_symmetry_multiplicity
_atom_site_calc_flag
_atom_site_refinement_flags
_atom_site_disorder_assembly
_atom_site_disorder_group
N1 N 0.6956(2) 0.1730(3) 0.20828(4) 0.0315(6) Uani 1 1 d . . .
N1' N 0.3973(2) 0.3023(3) 0.19740(4) 0.0276(6) Uani 1 1 d . . .
N1" N 0.1431(2) 0.4395(4) 0.16532(5) 0.0391(7) Uani 1 1 d . . .
N01 N 0.9843(2) 0.5799(3) 0.05317(4) 0.0319(7) Uani 1 1 d . . .
N02 N 0.8888(2) 0.5674(4) 0.03851(5) 0.0443(8) Uani 1 1 d . . .
N01' N 1.0934(2) 0.8042(3) 0.04141(4) 0.0339(7) Uani 1 1 d . . .
N02' N 1.0518(3) 0.9227(4) 0.02827(5) 0.0497(8) Uani 1 1 d . . .
N01" N 1.0947(2) 0.7227(3) 0.08116(4) 0.0312(6) Uani 1 1 d . . .
N02" N 1.1848(2) 0.8249(4) 0.08504(5) 0.0402(7) Uani 1 1 d . . .
O O 0.8506(2) 0.7670(3) 0.08333(4) 0.0475(7) Uani 1 1 d . . .
C2 C 0.5812(3) 0.2031(4) 0.21285(5) 0.0266(7) Uani 1 1 d . . .
C3 C 0.5243(3) 0.1433(4) 0.23272(5) 0.0335(8) Uani 1 1 d . . .
H3 H 0.4444 0.1666 0.2357 0.040 Uiso 1 1 calc R . .
C4 C 0.5866(3) 0.0490(4) 0.24802(6) 0.0396(9) Uani 1 1 d . . .
H4 H 0.5497 0.0072 0.2618 0.048 Uiso 1 1 calc R . .
C5 C 0.7040(3) 0.0153(4) 0.24320(6) 0.0393(9) Uani 1 1 d . . .
H5 H 0.7478 -0.0508 0.2533 0.047 Uiso 1 1 calc R . .
C6 C 0.7538(3) 0.0812(4) 0.22335(5) 0.0355(8) Uani 1 1 d . . .
H6 H 0.8339 0.0605 0.2201 0.043 Uiso 1 1 calc R . .
C2' C 0.5159(2) 0.3003(4) 0.19525(5) 0.0257(7) Uani 1 1 d . . .
C3' C 0.5758(3) 0.3816(4) 0.17771(5) 0.0269(7) Uani 1 1 d . . .
H3' H 0.6586 0.3755 0.1767 0.032 Uiso 1 1 calc R . .
C4' C 0.5132(3) 0.4725(4) 0.16153(5) 0.0250(7) Uani 1 1 d . . .
C5' C 0.3904(2) 0.4704(4) 0.16357(5) 0.0270(7) Uani 1 1 d . . .
H4' H 0.3442 0.5285 0.1527 0.032 Uiso 1 1 calc R . .
C6' C 0.3361(2) 0.3842(4) 0.18126(5) 0.0251(7) Uani 1 1 d . . .
C2" C 0.2043(2) 0.3762(4) 0.18315(5) 0.0280(7) Uani 1 1 d . . .
C3" C 0.1494(3) 0.3046(4) 0.20204(5) 0.0339(8) Uani 1 1 d . . .
H3" H 0.1942 0.2593 0.2145 0.041 Uiso 1 1 calc R . .
C4" C 0.0274(3) 0.2994(4) 0.20276(6) 0.0385(9) Uani 1 1 d . . .
H4" H -0.0112 0.2520 0.2159 0.046 Uiso 1 1 calc R . .
C5" C -0.0364(3) 0.3625(4) 0.18458(6) 0.0387(9) Uani 1 1 d . . .
H5" H -0.1195 0.3591 0.1846 0.046 Uiso 1 1 calc R . .
C6" C 0.0246(3) 0.4307(5) 0.16634(6) 0.0428(9) Uani 1 1 d . . .
H6" H -0.0189 0.4747 0.1536 0.051 Uiso 1 1 calc R . .
C1"' C 0.5733(2) 0.5656(4) 0.14302(5) 0.0264(7) Uani 1 1 d . . .
C2"' C 0.5144(3) 0.6081(4) 0.12240(5) 0.0292(7) Uani 1 1 d . . .
H2"' H 0.4361 0.5752 0.1199 0.035 Uiso 1 1 calc R . .
C3"' C 0.5693(3) 0.6985(4) 0.10536(5) 0.0318(8) Uani 1 1 d . . .
H3"' H 0.5277 0.7262 0.0913 0.038 Uiso 1 1 calc R . .
C4"' C 0.6850(3) 0.7500(4) 0.10839(5) 0.0285(7) Uani 1 1 d . . .
C5"' C 0.7446(3) 0.7094(4) 0.12897(5) 0.0316(8) Uani 1 1 d . . .
H5"' H 0.8228 0.7431 0.1314 0.038 Uiso 1 1 calc R . .
C6"' C 0.6895(3) 0.6191(4) 0.14597(5) 0.0289(7) Uani 1 1 d . . .
H6"' H 0.7310 0.5923 0.1601 0.035 Uiso 1 1 calc R . .
C7 C 0.7458(3) 0.8439(4) 0.08946(6) 0.0378(8) Uani 1 1 d . . .
H7A H 0.6950 0.8543 0.0752 0.045 Uiso 1 1 calc R . .
H7B H 0.7635 0.9478 0.0956 0.045 Uiso 1 1 calc R . .
C01 C 0.9134(3) 0.8409(4) 0.06485(5) 0.0359(8) Uani 1 1 d . . .
H01A H 0.9382 0.9448 0.0699 0.043 Uiso 1 1 calc R . .
H01B H 0.8646 0.8503 0.0503 0.043 Uiso 1 1 calc R . .
C02 C 1.0214(3) 0.7378(4) 0.05998(5) 0.0298(7) Uani 1 1 d . . .
C03 C 0.8933(3) 0.4204(5) 0.03105(6) 0.0517(10) Uani 1 1 d . . .
H03 H 0.8373 0.3768 0.0205 0.062 Uiso 1 1 calc R . .
C04 C 0.9888(3) 0.3375(5) 0.04033(6) 0.0454(9) Uani 1 1 d . . .
H04 H 1.0080 0.2327 0.0378 0.054 Uiso 1 1 calc R . .
C05 C 1.0474(3) 0.4434(4) 0.05386(6) 0.0364(8) Uani 1 1 d . . .
H05 H 1.1186 0.4267 0.0622 0.044 Uiso 1 1 calc R . .
C03' C 1.1338(3) 0.9388(5) 0.01154(6) 0.0492(10) Uani 1 1 d . . .
H03' H 1.1300 1.0142 -0.0007 0.059 Uiso 1 1 calc R . .
C04' C 1.2248(3) 0.8356(5) 0.01366(6) 0.0454(10) Uani 1 1 d . . .
H04' H 1.2922 0.8277 0.0038 0.054 Uiso 1 1 calc R . .
C05' C 1.1972(3) 0.7474(5) 0.03295(6) 0.0472(10) Uani 1 1 d . . .
H05' H 1.2409 0.6639 0.0392 0.057 Uiso 1 1 calc R . .
C03" C 1.2161(3) 0.7966(4) 0.10731(6) 0.0396(9) Uani 1 1 d . . .
H03" H 1.2785 0.8474 0.1153 0.047 Uiso 1 1 calc R . .
C04" C 1.1466(3) 0.6830(4) 0.11781(6) 0.0392(9) Uani 1 1 d . . .
H04" H 1.1531 0.6449 0.1337 0.047 Uiso 1 1 calc R . .
C05" C 1.0676(3) 0.6375(4) 0.10095(5) 0.0377(9) Uani 1 1 d . . .
H05" H 1.0073 0.5633 0.1026 0.045 Uiso 1 1 calc R . .

loop_
_atom_site_aniso_label
_atom_site_aniso_U_11
_atom_site_aniso_U_22
_atom_site_aniso_U_33
_atom_site_aniso_U_23
_atom_site_aniso_U_13
_atom_site_aniso_U_12
N1 0.0284(14) 0.0370(17) 0.0291(14) 0.0012(13) -0.0031(11) 0.0007(13)
N1' 0.0263(13) 0.0317(16) 0.0247(13) 0.0004(12) 0.0006(10) -0.0010(13)
N1" 0.0252(14) 0.060(2) 0.0318(15) 0.0045(14) -0.0031(12) 0.0013(14)
N01 0.0304(14) 0.0371(18) 0.0283(14) 0.0002(13) -0.0022(11) -0.0007(14)
N02 0.0400(17) 0.057(2) 0.0355(16) -0.0002(16) -0.0098(13) -0.0018(16)
N01' 0.0376(15) 0.0415(18) 0.0226(13) 0.0070(13) 0.0036(11) 0.0005(14)
N02' 0.0463(18) 0.057(2) 0.0455(18) 0.0217(17) 0.0058(14) 0.0050(17)
N01" 0.0334(14) 0.0363(17) 0.0238(13) 0.0005(12) 0.0003(11) -0.0034(14)
N02" 0.0348(15) 0.0447(19) 0.0412(17) 0.0024(14) -0.0013(13) -0.0066(15)
O 0.0489(14) 0.0519(17) 0.0417(14) 0.0210(13) 0.0220(11) 0.0185(13)
C2 0.0308(17) 0.0268(18) 0.0221(15) -0.0018(13) -0.0010(12) -0.0022(15)
C3 0.0350(18) 0.038(2) 0.0277(16) 0.0014(15) 0.0022(14) 0.0041(16)
C4 0.050(2) 0.041(2) 0.0278(17) 0.0047(16) 0.0026(15) 0.0009(19)
C5 0.046(2) 0.040(2) 0.0321(18) 0.0057(16) -0.0103(15) 0.0043(18)
C6 0.0304(16) 0.039(2) 0.0366(18) -0.0005(17) -0.0063(15) 0.0026(17)
C2' 0.0255(15) 0.0302(19) 0.0214(15) -0.0023(14) 0.0010(12) 0.0001(15)
C3' 0.0235(15) 0.0321(19) 0.0252(16) -0.0025(14) -0.0001(12) -0.0012(14)
C4' 0.0264(16) 0.0298(19) 0.0190(14) -0.0025(13) 0.0001(12) -0.0016(14)
C5' 0.0254(16) 0.034(2) 0.0213(15) -0.0008(14) -0.0027(12) 0.0014(15)
C6' 0.0240(15) 0.0293(19) 0.0220(15) -0.0040(14) 0.0018(12) -0.0002(14)
C2" 0.0240(16) 0.033(2) 0.0266(16) -0.0050(14) -0.0005(12) -0.0006(15)
C3" 0.0269(16) 0.045(2) 0.0302(17) 0.0001(16) 0.0025(13) -0.0030(17)
C4" 0.0328(18) 0.046(2) 0.0363(18) -0.0051(17) 0.0075(14) -0.0047(18)
C5" 0.0222(16) 0.050(2) 0.044(2) -0.0138(18) 0.0017(15) -0.0009(16)
C6" 0.0280(18) 0.065(3) 0.0351(19) 0.0017(18) -0.0058(14) 0.0032(18)
C1"' 0.0271(16) 0.0274(19) 0.0248(15) 0.0003(14) 0.0013(12) 0.0029(15)
C2"' 0.0231(15) 0.037(2) 0.0275(16) 0.0014(15) 0.0004(12) 0.0013(15)
C3"' 0.0337(17) 0.037(2) 0.0250(16) 0.0061(15) 0.0023(13) 0.0033(16)
C4"' 0.0309(16) 0.0246(19) 0.0300(16) 0.0034(14) 0.0071(13) 0.0010(15)
C5"' 0.0267(16) 0.033(2) 0.0356(17) 0.0017(15) 0.0026(14) -0.0056(16)
C6"' 0.0301(16) 0.035(2) 0.0216(15) 0.0006(14) -0.0014(12) -0.0008(15)
C7 0.0337(18) 0.036(2) 0.0437(19) 0.0123(16) 0.0077(15) 0.0023(16)
C01 0.046(2) 0.036(2) 0.0254(16) 0.0100(15) 0.0091(14) 0.0031(17)
C02 0.0307(17) 0.036(2) 0.0230(15) 0.0040(14) 0.0028(13) -0.0008(16)
C03 0.060(3) 0.055(3) 0.040(2) -0.008(2) -0.0101(18) -0.011(2)
C04 0.050(2) 0.040(2) 0.045(2) -0.0074(19) 0.0035(17) -0.0029(19)
C05 0.0312(18) 0.042(2) 0.0362(19) 0.0015(17) 0.0016(14) 0.0019(17)
C03' 0.045(2) 0.065(3) 0.038(2) 0.022(2) 0.0040(16) -0.012(2)
C04' 0.048(2) 0.056(3) 0.0317(18) -0.0077(18) 0.0107(16) -0.014(2)
C05' 0.049(2) 0.049(2) 0.044(2) 0.0063(19) 0.0155(17) 0.005(2)
C03" 0.039(2) 0.042(2) 0.0369(19) -0.0036(17) -0.0110(15) 0.0010(18)
C04" 0.045(2) 0.044(2) 0.0283(17) 0.0036(17) -0.0040(15) 0.0070(19)
C05" 0.0407(19) 0.044(2) 0.0282(17) 0.0067(16) 0.0019(14) -0.0016(17)

loop_
_atom_type_symbol
_atom_type_description
_atom_type_scat_dispersion_real
_atom_type_scat_dispersion_imag
_atom_type_scat_source
C C 0.0033 0.0016 'International Tables Vol C Tables 4.2.6.8 and 6.1.1.4'
H H 0.0000 0.0000 'International Tables Vol C Tables 4.2.6.8 and 6.1.1.4'
N N 0.0061 0.0033 'International Tables Vol C Tables 4.2.6.8 and 6.1.1.4'
O O 0.0106 0.0060 'International Tables Vol C Tables 4.2.6.8 and 6.1.1.4'

loop_
_geom_angle_atom_site_label_1
_geom_angle_atom_site_label_2
_geom_angle_atom_site_label_3
_geom_angle
_geom_angle_site_symmetry_1
_geom_angle_site_symmetry_3
_geom_angle_publ_flag
C6 N1 C2 118.3(3) . . ?
C6' N1' C2' 117.7(3) . . ?
C2" N1" C6" 117.9(3) . . ?
N02 N01 C05 111.2(3) . . ?
N02 N01 C02 117.0(3) . . ?
C05 N01 C02 129.4(3) . . ?
C03 N02 N01 103.3(3) . . ?
N02' N01' C05' 113.1(3) . . ?
N02' N01' C02 119.7(3) . . ?
C05' N01' C02 126.6(3) . . ?
C03' N02' N01' 102.4(3) . . ?
C05" N01" N02" 113.0(3) . . ?
C05" N01" C02 125.2(3) . . ?
N02" N01" C02 120.0(3) . . ?
C03" N02" N01" 103.3(3) . . ?
C01 O C7 113.0(2) . . ?
N1 C2 C3 121.9(3) . . ?
N1 C2 C2' 117.7(3) . . ?
C3 C2 C2' 120.3(3) . . ?
C4 C3 C2 118.5(3) . . ?
C4 C3 H3 120.8 . . ?
C2 C3 H3 120.8 . . ?
C3 C4 C5 119.9(3) . . ?
C3 C4 H4 120.0 . . ?
C5 C4 H4 120.0 . . ?
C6 C5 C4 117.7(3) . . ?
C6 C5 H5 121.1 . . ?
C4 C5 H5 121.1 . . ?
N1 C6 C5 123.6(3) . . ?
N1 C6 H6 118.2 . . ?
C5 C6 H6 118.2 . . ?
N1' C2' C3' 123.1(3) . . ?
N1' C2' C2 116.4(3) . . ?
C3' C2' C2 120.5(3) . . ?
C2' C3' C4' 119.6(3) . . ?
C2' C3' H3' 120.2 . . ?
C4' C3' H3' 120.2 . . ?
C3' C4' C5' 116.7(3) . . ?
C3' C4' C1"' 121.6(3) . . ?
C5' C4' C1"' 121.6(3) . . ?
C6' C5' C4' 120.7(3) . . ?
C6' C5' H4' 119.7 . . ?
C4' C5' H4' 119.7 . . ?
N1' C6' C5' 122.2(3) . . ?
N1' C6' C2" 116.5(3) . . ?
C5' C6' C2" 121.4(3) . . ?
N1" C2" C3" 121.3(3) . . ?
N1" C2" C6' 116.7(3) . . ?
C3" C2" C6' 121.9(3) . . ?
C2" C3" C4" 119.5(3) . . ?
C2" C3" H3" 120.3 . . ?
C4" C3" H3" 120.3 . . ?
C5" C4" C3" 119.9(3) . . ?
C5" C4" H4" 120.1 . . ?
C3" C4" H4" 120.1 . . ?
C4" C5" C6" 117.2(3) . . ?
C4" C5" H5" 121.4 . . ?
C6" C5" H5" 121.4 . . ?
N1" C6" C5" 124.2(3) . . ?
N1" C6" H6" 117.9 . . ?
C5" C6" H6" 117.9 . . ?
C2"' C1"' C6"' 117.6(3) . . ?
C2"' C1"' C4' 120.2(3) . . ?
C6"' C1"' C4' 122.2(3) . . ?
C1"' C2"' C3"' 120.3(3) . . ?
C1"' C2"' H2"' 119.8 . . ?
C3"' C2"' H2"' 119.8 . . ?
C2"' C3"' C4"' 121.6(3) . . ?
C2"' C3"' H3"' 119.2 . . ?
C4"' C3"' H3"' 119.2 . . ?
C5"' C4"' C3"' 118.8(3) . . ?
C5"' C4"' C7 119.8(3) . . ?
C3"' C4"' C7 121.4(3) . . ?
C4"' C5"' C6"' 119.5(3) . . ?
C4"' C5"' H5"' 120.2 . . ?
C6"' C5"' H5"' 120.2 . . ?
C5"' C6"' C1"' 122.2(3) . . ?
C5"' C6"' H6"' 118.9 . . ?
C1"' C6"' H6"' 118.9 . . ?
O C7 C4"' 107.6(3) . . ?
O C7 H7A 110.2 . . ?
C4"' C7 H7A 110.2 . . ?
O C7 H7B 110.2 . . ?
C4"' C7 H7B 110.2 . . ?
H7A C7 H7B 108.5 . . ?
O C01 C02 105.5(3) . . ?
O C01 H01A 110.6 . . ?
C02 C01 H01A 110.6 . . ?
O C01 H01B 110.6 . . ?
C02 C01 H01B 110.6 . . ?
H01A C01 H01B 108.8 . . ?
N01' C02 N01" 107.0(2) . . ?
N01' C02 N01 110.3(2) . . ?
N01" C02 N01 106.8(2) . . ?
N01' C02 C01 110.3(3) . . ?
N01" C02 C01 111.5(2) . . ?
N01 C02 C01 110.7(3) . . ?
N02 C03 C04 113.8(3) . . ?
N02 C03 H03 123.1 . . ?
C04 C03 H03 123.1 . . ?
C05 C04 C03 103.8(3) . . ?
C05 C04 H04 128.1 . . ?
C03 C04 H04 128.1 . . ?
C04 C05 N01 107.8(3) . . ?
C04 C05 H05 126.1 . . ?
N01 C05 H05 126.1 . . ?
N02' C03' C04' 113.7(3) . . ?
N02' C03' H03' 123.2 . . ?
C04' C03' H03' 123.2 . . ?
C05' C04' C03' 105.1(3) . . ?
C05' C04' H04' 127.4 . . ?
C03' C04' H04' 127.4 . . ?
C04' C05' N01' 105.7(3) . . ?
C04' C05' H05' 127.2 . . ?
N01' C05' H05' 127.2 . . ?
N02" C03" C04" 112.0(3) . . ?
N02" C03" H03" 124.0 . . ?
C04" C03" H03" 124.0 . . ?
C05" C04" C03" 106.9(3) . . ?
C05" C04" H04" 126.6 . . ?
C03" C04" H04" 126.6 . . ?
C04" C05" N01" 104.6(3) . . ?
C04" C05" H05" 127.7 . . ?
N01" C05" H05" 127.7 . . ?

loop_
_geom_bond_atom_site_label_1
_geom_bond_atom_site_label_2
_geom_bond_distance
_geom_bond_site_symmetry_2
_geom_bond_publ_flag
N1 C6 1.340(4) . ?
N1 C2 1.358(4) . ?
N1' C6' 1.348(4) . ?
N1' C2' 1.361(4) . ?
N1" C2" 1.338(4) . ?
N1" C6" 1.358(4) . ?
N01 N02 1.369(4) . ?
N01 C05 1.392(4) . ?
N01 C02 1.490(4) . ?
N02 C03 1.349(5) . ?
N01' N02' 1.354(4) . ?
N01' C05' 1.370(4) . ?
N01' C02 1.447(4) . ?
N02' C03' 1.333(4) . ?
N01" C05" 1.369(4) . ?
N01" N02" 1.379(4) . ?
N01" C02 1.457(4) . ?
N02" C03" 1.320(4) . ?
O C01 1.414(4) . ?
O C7 1.415(4) . ?
C2 C3 1.390(4) . ?
C2 C2' 1.499(4) . ?
C3 C4 1.384(5) . ?
C3 H3 0.9500 . ?
C4 C5 1.400(5) . ?
C4 H4 0.9500 . ?
C5 C6 1.374(5) . ?
C5 H5 0.9500 . ?
C6 H6 0.9500 . ?
C2' C3' 1.390(4) . ?
C3' C4' 1.399(4) . ?
C3' H3' 0.9500 . ?
C4' C5' 1.409(4) . ?
C4' C1"' 1.484(4) . ?
C5' C6' 1.389(4) . ?
C5' H4' 0.9500 . ?
C6' C2" 1.511(4) . ?
C2" C3" 1.379(4) . ?
C3" C4" 1.395(4) . ?
C3" H3" 0.9500 . ?
C4" C5" 1.367(5) . ?
C4" H4" 0.9500 . ?
C5" C6" 1.372(5) . ?
C5" H5" 0.9500 . ?
C6" H6" 0.9500 . ?
C1"' C2"' 1.387(4) . ?
C1"' C6"' 1.417(4) . ?
C2"' C3"' 1.387(4) . ?
C2"' H2"' 0.9500 . ?
C3"' C4"' 1.407(4) . ?
C3"' H3"' 0.9500 . ?
C4"' C5"' 1.384(4) . ?
C4"' C7 1.508(4) . ?
C5"' C6"' 1.386(4) . ?
C5"' H5"' 0.9500 . ?
C6"' H6"' 0.9500 . ?
C7 H7A 0.9900 . ?
C7 H7B 0.9900 . ?
C01 C02 1.551(5) . ?
C01 H01A 0.9900 . ?
C01 H01B 0.9900 . ?
C03 C04 1.407(5) . ?
C03 H03 0.9500 . ?
C04 C05 1.369(5) . ?
C04 H04 0.9500 . ?
C05 H05 0.9500 . ?
C03' C04' 1.381(5) . ?
C03' H03' 0.9500 . ?
C04' C05' 1.363(5) . ?
C04' H04' 0.9500 . ?
C05' H05' 0.9500 . ?
C03" C04" 1.399(5) . ?
C03" H03" 0.9500 . ?
C04" C05" 1.364(5) . ?
C04" H04" 0.9500 . ?
C05" H05" 0.9500 . ?

loop_
_geom_torsion_atom_site_label_1
_geom_torsion_atom_site_label_2
_geom_torsion_atom_site_label_3
_geom_torsion_atom_site_label_4
_geom_torsion
_geom_torsion_site_symmetry_1
_geom_torsion_site_symmetry_2
_geom_torsion_site_symmetry_3
_geom_torsion_site_symmetry_4
_geom_torsion_publ_flag
C05 N01 N02 C03 1.9(4) . . . . ?
C02 N01 N02 C03 166.0(3) . . . . ?
C05' N01' N02' C03' -0.7(4) . . . . ?
C02 N01' N02' C03' -172.4(3) . . . . ?
C05" N01" N02" C03" 2.5(4) . . . . ?
C02 N01" N02" C03" 168.2(3) . . . . ?
C6 N1 C2 C3 0.9(5) . . . . ?
C6 N1 C2 C2' -177.4(3) . . . . ?
N1 C2 C3 C4 -0.8(5) . . . . ?
C2' C2 C3 C4 177.4(3) . . . . ?
C2 C3 C4 C5 -0.3(5) . . . . ?
C3 C4 C5 C6 1.3(5) . . . . ?
C2 N1 C6 C5 0.2(5) . . . . ?
C4 C5 C6 N1 -1.2(5) . . . . ?
C6' N1' C2' C3' 1.7(5) . . . . ?
C6' N1' C2' C2 -177.6(3) . . . . ?
N1 C2 C2' N1' 166.6(3) . . . . ?
C3 C2 C2' N1' -11.7(4) . . . . ?
N1 C2 C2' C3' -12.7(4) . . . . ?
C3 C2 C2' C3' 169.0(3) . . . . ?
N1' C2' C3' C4' 1.1(5) . . . . ?
C2 C2' C3' C4' -179.6(3) . . . . ?
C2' C3' C4' C5' -2.6(4) . . . . ?
C2' C3' C4' C1"' 177.8(3) . . . . ?
C3' C4' C5' C6' 1.4(4) . . . . ?
C1"' C4' C5' C6' -179.0(3) . . . . ?
C2' N1' C6' C5' -3.0(4) . . . . ?
C2' N1' C6' C2" 176.3(3) . . . . ?
C4' C5' C6' N1' 1.4(5) . . . . ?
C4' C5' C6' C2" -177.8(3) . . . . ?
C6" N1" C2" C3" -0.2(5) . . . . ?
C6" N1" C2" C6' 178.5(3) . . . . ?
N1' C6' C2" N1" -171.0(3) . . . . ?
C5' C6' C2" N1" 8.2(5) . . . . ?
N1' C6' C2" C3" 7.7(5) . . . . ?
C5' C6' C2" C3" -173.0(3) . . . . ?
N1" C2" C3" C4" -0.7(5) . . . . ?
C6' C2" C3" C4" -179.4(3) . . . . ?
C2" C3" C4" C5" 1.2(5) . . . . ?
C3" C4" C5" C6" -0.8(5) . . . . ?
C2" N1" C6" C5" 0.7(6) . . . . ?
C4" C5" C6" N1" -0.2(6) . . . . ?
C3' C4' C1"' C2"' 156.4(3) . . . . ?
C5' C4' C1"' C2"' -23.2(5) . . . . ?
C3' C4' C1"' C6"' -26.1(5) . . . . ?
C5' C4' C1"' C6"' 154.3(3) . . . . ?
C6"' C1"' C2"' C3"' 0.7(5) . . . . ?
C4' C1"' C2"' C3"' 178.3(3) . . . . ?
C1"' C2"' C3"' C4"' -0.2(5) . . . . ?
C2"' C3"' C4"' C5"' -0.2(5) . . . . ?
C2"' C3"' C4"' C7 178.0(3) . . . . ?
C3"' C4"' C5"' C6"' 0.2(5) . . . . ?
C7 C4"' C5"' C6"' -178.0(3) . . . . ?
C4"' C5"' C6"' C1"' 0.3(5) . . . . ?
C2"' C1"' C6"' C5"' -0.8(5) . . . . ?
C4' C1"' C6"' C5"' -178.3(3) . . . . ?
C01 O C7 C4"' 177.4(3) . . . . ?
C5"' C4"' C7 O 53.9(4) . . . . ?
C3"' C4"' C7 O -124.2(3) . . . . ?
C7 O C01 C02 -177.8(3) . . . . ?
N02' N01' C02 N01" -133.1(3) . . . . ?
C05' N01' C02 N01" 56.4(4) . . . . ?
N02' N01' C02 N01 111.1(3) . . . . ?
C05' N01' C02 N01 -59.4(4) . . . . ?
N02' N01' C02 C01 -11.6(4) . . . . ?
C05' N01' C02 C01 177.9(3) . . . . ?
C05" N01" C02 N01' -166.1(3) . . . . ?
N02" N01" C02 N01' 30.1(4) . . . . ?
C05" N01" C02 N01 -47.9(4) . . . . ?
N02" N01" C02 N01 148.3(3) . . . . ?
C05" N01" C02 C01 73.2(4) . . . . ?
N02" N01" C02 C01 -90.6(3) . . . . ?
N02 N01 C02 N01' -82.9(3) . . . . ?
C05 N01 C02 N01' 77.8(4) . . . . ?
N02 N01 C02 N01" 161.1(2) . . . . ?
C05 N01 C02 N01" -38.2(4) . . . . ?
N02 N01 C02 C01 39.5(3) . . . . ?
C05 N01 C02 C01 -159.8(3) . . . . ?
O C01 C02 N01' -179.2(3) . . . . ?
O C01 C02 N01" -60.4(3) . . . . ?
O C01 C02 N01 58.3(3) . . . . ?
N01 N02 C03 C04 -0.2(4) . . . . ?
N02 C03 C04 C05 -1.6(4) . . . . ?
C03 C04 C05 N01 2.6(4) . . . . ?
N02 N01 C05 C04 -3.0(4) . . . . ?
C02 N01 C05 C04 -164.6(3) . . . . ?
N01' N02' C03' C04' 0.0(4) . . . . ?
N02' C03' C04' C05' 0.7(5) . . . . ?
C03' C04' C05' N01' -1.0(4) . . . . ?
N02' N01' C05' C04' 1.1(4) . . . . ?
C02 N01' C05' C04' 172.1(3) . . . . ?
N01" N02" C03" C04" -1.7(4) . . . . ?
N02" C03" C04" C05" 0.3(4) . . . . ?
C03" C04" C05" N01" 1.2(4) . . . . ?
N02" N01" C05" C04" -2.4(4) . . . . ?
C02 N01" C05" C04" -167.2(3) . . . . ?

loop_
_cod_related_entry_id
_cod_related_entry_database
_cod_related_entry_code
1 ChemSpider 21144863
